data_2010964
loop_
_publ_author_name
'Hollmann, Christoph'
'Sch\"urmann, Markus'
'Preut, Hans'
'Eilbracht, Peter'

_publ_section_title
;
 (1<i>R</i>*,11<i>R</i>*)-Bicyclo[9.4.1]hexadecane-12,16-dione
;
_journal_issue 5
_journal_name_full 'Acta Crystallographica Section C'
_journal_page_first e215
_journal_page_last e215
_journal_paper_doi 10.1107/S010827010000528X
_journal_volume 56
_journal_year 2000
_chemical_formula_moiety 'C16 H26 O2'
_chemical_formula_sum 'C16 H26 O2'
_chemical_formula_weight 250.37
_chemical_name_systematic
;
 ?
;
_space_group_IT_number 2
_symmetry_cell_setting triclinic
_symmetry_space_group_name_Hall '-P 1'
_symmetry_space_group_name_H-M 'P -1'
_audit_creation_method SHELXL-97
_cell_angle_alpha 107.919(2)
_cell_angle_beta 106.039(4)
_cell_angle_gamma 91.831(4)
_cell_formula_units_Z 2
_cell_length_a 8.0114(4)
_cell_length_b 9.8149(7)
_cell_length_c 10.2505(8)
_cell_measurement_reflns_used 8200
_cell_measurement_temperature 291.0(10)
_cell_measurement_theta_max 24.99
_cell_measurement_theta_min 2.67
_cell_volume 731.00(9)
_computing_cell_refinement
;
DENZO and SCALEPACK (Otwinowski & Minor, 1997)
;
_computing_data_collection 'Nonius KappaCCD'
_computing_data_reduction
;
DENZO and SCALEPACK (Otwinowski & Minor, 1997)
;
_computing_publication_material
;
SHELXL-97 (Sheldrick, 1997), PARST95 (Nardelli, 1995)
;
_computing_structure_refinement 'SHELXL97 (Sheldrick, 1997)'
_computing_structure_solution 'SHELXS97 (Sheldrick, 1990)'
_diffrn_ambient_temperature 291.0(10)
_diffrn_detector_area_resol_mean '10 vertical, 18 horizontal'
_diffrn_measured_fraction_theta_full .925
_diffrn_measured_fraction_theta_max .925
_diffrn_measurement_device_type 'Nonius KappaCCD'
_diffrn_measurement_method
;
360 frames via \w-rotation (\D\w=1\%)
and two times 10 s per frame
;
_diffrn_radiation_monochromator graphite
_diffrn_radiation_source 'fine-focus sealed tube'
_diffrn_radiation_type MoK\a
_diffrn_radiation_wavelength .71073
_diffrn_reflns_av_R_equivalents .0230
_diffrn_reflns_av_sigmaI/netI .0611
_diffrn_reflns_limit_h_max 8
_diffrn_reflns_limit_h_min -8
_diffrn_reflns_limit_k_max 11
_diffrn_reflns_limit_k_min -11
_diffrn_reflns_limit_l_max 11
_diffrn_reflns_limit_l_min -12
_diffrn_reflns_number 8200
_diffrn_reflns_theta_full 24.99
_diffrn_reflns_theta_max 24.99
_diffrn_reflns_theta_min 2.67
_diffrn_standards_decay_% 0
_diffrn_standards_number none
_exptl_absorpt_coefficient_mu .073
_exptl_absorpt_correction_type none
_exptl_crystal_colour colourless
_exptl_crystal_density_diffrn 1.137
_exptl_crystal_density_method 'not measured'
_exptl_crystal_description parallelepiped
_exptl_crystal_F_000 276
_exptl_crystal_size_max .50
_exptl_crystal_size_mid .25
_exptl_crystal_size_min .20
_refine_diff_density_max .126
_refine_diff_density_min -.124
_refine_ls_extinction_method none
_refine_ls_goodness_of_fit_ref .922
_refine_ls_hydrogen_treatment constr
_refine_ls_matrix_type full
_refine_ls_number_parameters 163
_refine_ls_number_reflns 2389
_refine_ls_number_restraints 0
_refine_ls_restrained_S_all .922
_refine_ls_R_factor_all .089
_refine_ls_R_factor_gt .040
_refine_ls_shift/su_max <0.001
_refine_ls_shift/su_mean .000
_refine_ls_structure_factor_coef Fsqd
_refine_ls_weighting_details 'w = 1/[\s^2^(Fo^2^)+(0.0490P)^2^] where P = (Fo^2^+2Fc^2^)/3'
_refine_ls_weighting_scheme calc
_refine_ls_wR_factor_ref .098
_reflns_number_gt 1284
_reflns_number_total 2389
_reflns_threshold_expression I>2\s(I)
_cod_data_source_file qb0191.cif
_cod_data_source_block I
_cod_depositor_comments
;
The following automatic conversions were performed:

'_refine_ls_weighting_scheme' value 'calc w =
1/[\s^2^(Fo^2^)+(0.0490P)^2^] where P = (Fo^2^+2Fc^2^)/3' was changed
to 'calc'. New tag '_refine_ls_weighting_details' was created. The
value of the new tag was set to 'w = 1/[\s^2^(Fo^2^)+(0.0490P)^2^]
where P = (Fo^2^+2Fc^2^)/3'.

Automatic conversion script
Id: cif_fix_values 3143 2015-03-26 13:38:13Z robertas 
;
_cod_database_code 2010964
_cod_database_fobs_code 2010964

loop_
_symmetry_equiv_pos_as_xyz
'x, y, z'
'-x, -y, -z'

loop_
_atom_site_label
_atom_site_fract_x
_atom_site_fract_y
_atom_site_fract_z
_atom_site_U_iso_or_equiv
_atom_site_adp_type
_atom_site_calc_flag
_atom_site_refinement_flags
_atom_site_occupancy
_atom_site_disorder_assembly
_atom_site_disorder_group
_atom_site_type_symbol
C1 .1952(2) .75960(19) .51699(18) .0575(5) Uani d . 1 . . C
H1 .2261 .8497 .5017 .069 Uiso calc R 1 . . H
C2 -.0026(2) .7141(2) .4492(2) .0756(6) Uani d . 1 . . C
H2A -.0325 .6255 .4656 .091 Uiso calc R 1 . . H
H2B -.0625 .7878 .4985 .091 Uiso calc R 1 . . H
C3 -.0720(2) .6898(2) .2884(2) .0722(6) Uani d . 1 . . C
H3A -.0039 .6236 .2398 .087 Uiso calc R 1 . . H
H3B -.1921 .6438 .2533 .087 Uiso calc R 1 . . H
C4 -.0669(2) .8249(2) .2476(2) .0724(6) Uani d . 1 . . C
H4A .0517 .8746 .2885 .087 Uiso calc R 1 . . H
H4B -.1418 .8882 .2905 .087 Uiso calc R 1 . . H
C5 -.1244(2) .7993(2) .0862(2) .0883(7) Uani d . 1 . . C
H5A -.1301 .8920 .0709 .106 Uiso calc R 1 . . H
H5B -.2414 .7466 .0445 .106 Uiso calc R 1 . . H
C6 -.0049(2) .7162(2) .0074(2) .0818(6) Uani d . 1 . . C
H6A .0080 .6267 .0287 .098 Uiso calc R 1 . . H
H6B -.0607 .6913 -.0952 .098 Uiso calc R 1 . . H
C7 .1762(3) .7969(2) .0451(2) .0759(6) Uani d . 1 . . C
H7A .2037 .8675 .1407 .091 Uiso calc R 1 . . H
H7B .1738 .8491 -.0217 .091 Uiso calc R 1 . . H
C8 .3213(3) .7007(2) .0415(2) .0744(6) Uani d . 1 . . C
H8A .4263 .7567 .0466 .089 Uiso calc R 1 . . H
H8B .2869 .6226 -.0498 .089 Uiso calc R 1 . . H
C9 .3647(2) .6356(2) .16358(18) .0608(5) Uani d . 1 . . C
H9A .2583 .5856 .1636 .073 Uiso calc R 1 . . H
H9B .4452 .5652 .1462 .073 Uiso calc R 1 . . H
C10 .4460(2) .74927(19) .30971(18) .0557(5) Uani d . 1 . . C
H10A .5585 .7911 .3120 .067 Uiso calc R 1 . . H
H10B .3718 .8257 .3206 .067 Uiso calc R 1 . . H
C11 .47294(19) .69576(18) .43765(18) .0522(5) Uani d . 1 . . C
H11 .5365 .6117 .4193 .063 Uiso calc R 1 . . H
C12 .5847(2) .8075(2) .5766(2) .0607(5) Uani d . 1 . . C
O1 .67578(16) .90795(17) .57420(14) .0854(5) Uani d . 1 . . O
C13 .5790(3) .7919(2) .7161(2) .0853(7) Uani d . 1 . . C
H13A .6898 .8348 .7892 .102 Uiso calc R 1 . . H
H13B .5628 .6902 .7052 .102 Uiso calc R 1 . . H
C14 .4303(3) .8649(2) .7644(2) .0863(7) Uani d . 1 . . C
H14A .4353 .9612 .7572 .104 Uiso calc R 1 . . H
H14B .4500 .8753 .8649 .104 Uiso calc R 1 . . H
C15 .2466(3) .7855(2) .6793(2) .0813(6) Uani d . 1 . . C
H15A .1627 .8406 .7178 .098 Uiso calc R 1 . . H
H15B .2381 .6929 .6940 .098 Uiso calc R 1 . . H
C16 .2998(2) .6455(2) .45123(18) .0512(4) Uani d . 1 . . C
O2 .24747(15) .51790(15) .41355(14) .0704(4) Uani d . 1 . . O

loop_
_atom_site_aniso_label
_atom_site_aniso_U_11
_atom_site_aniso_U_22
_atom_site_aniso_U_33
_atom_site_aniso_U_12
_atom_site_aniso_U_13
_atom_site_aniso_U_23
C1 .0692(12) .0523(12) .0671(13) .0193(9) .0352(9) .0280(10)
C2 .0684(13) .0682(14) .1131(18) .0172(10) .0537(12) .0376(13)
C3 .0464(10) .0636(14) .1058(18) .0102(9) .0211(10) .0282(12)
C4 .0581(11) .0659(15) .0960(17) .0205(10) .0234(11) .0291(12)
C5 .0697(13) .0795(16) .1002(18) .0194(11) -.0035(12) .0328(14)
C6 .0806(14) .0792(16) .0629(13) .0119(12) -.0064(11) .0167(12)
C7 .1004(15) .0739(15) .0573(12) .0112(12) .0188(11) .0316(11)
C8 .0917(14) .0757(15) .0601(13) .0138(12) .0318(11) .0202(11)
C9 .0614(11) .0607(13) .0611(13) .0155(9) .0234(9) .0158(11)
C10 .0489(9) .0558(12) .0641(12) .0075(8) .0195(8) .0199(10)
C11 .0483(10) .0463(11) .0603(12) .0143(8) .0122(8) .0181(10)
C12 .0515(11) .0499(13) .0712(15) .0151(10) .0096(10) .0138(11)
O1 .0634(8) .0798(11) .0937(11) -.0017(8) .0214(7) .0049(9)
C13 .1036(16) .0723(16) .0636(14) .0215(13) -.0038(12) .0243(12)
C14 .138(2) .0744(16) .0508(13) .0207(15) .0317(13) .0232(12)
C15 .1211(18) .0738(16) .0694(15) .0214(13) .0485(13) .0333(13)
C16 .0598(10) .0470(12) .0523(11) .0130(9) .0147(8) .0253(10)
O2 .0724(8) .0490(9) .0957(10) .0109(7) .0281(7) .0294(8)

loop_
_atom_type_symbol
_atom_type_description
_atom_type_scat_dispersion_real
_atom_type_scat_dispersion_imag
_atom_type_scat_source
C C .0033 .0016 'International Tables Vol C Tables 4.2.6.8 and 6.1.1.4'
H H .0000 .0000 'International Tables Vol C Tables 4.2.6.8 and 6.1.1.4'
O O .0106 .0060 'International Tables Vol C Tables 4.2.6.8 and 6.1.1.4'

loop_
_geom_angle_atom_site_label_1
_geom_angle_atom_site_label_2
_geom_angle_atom_site_label_3
_geom_angle
C16 C1 C15 108.33(13)
C16 C1 C2 111.89(15)
C15 C1 C2 110.25(14)
C16 C1 H1 108.8
C15 C1 H1 108.8
C2 C1 H1 108.8
C3 C2 C1 115.53(14)
C3 C2 H2A 108.4
C1 C2 H2A 108.4
C3 C2 H2B 108.4
C1 C2 H2B 108.4
H2A C2 H2B 107.5
C4 C3 C2 114.94(16)
C4 C3 H3A 108.5
C2 C3 H3A 108.5
C4 C3 H3B 108.5
C2 C3 H3B 108.5
H3A C3 H3B 107.5
C3 C4 C5 114.84(17)
C3 C4 H4A 108.6
C5 C4 H4A 108.6
C3 C4 H4B 108.6
C5 C4 H4B 108.6
H4A C4 H4B 107.5
C4 C5 C6 114.29(14)
C4 C5 H5A 108.7
C6 C5 H5A 108.7
C4 C5 H5B 108.7
C6 C5 H5B 108.7
H5A C5 H5B 107.6
C7 C6 C5 114.55(18)
C7 C6 H6A 108.6
C5 C6 H6A 108.6
C7 C6 H6B 108.6
C5 C6 H6B 108.6
H6A C6 H6B 107.6
C6 C7 C8 114.25(17)
C6 C7 H7A 108.7
C8 C7 H7A 108.7
C6 C7 H7B 108.7
C8 C7 H7B 108.7
H7A C7 H7B 107.6
C7 C8 C9 114.03(14)
C7 C8 H8A 108.7
C9 C8 H8A 108.7
C7 C8 H8B 108.7
C9 C8 H8B 108.7
H8A C8 H8B 107.6
C10 C9 C8 112.33(15)
C10 C9 H9A 109.1
C8 C9 H9A 109.1
C10 C9 H9B 109.1
C8 C9 H9B 109.1
H9A C9 H9B 107.9
C11 C10 C9 115.38(14)
C11 C10 H10A 108.4
C9 C10 H10A 108.4
C11 C10 H10B 108.4
C9 C10 H10B 108.4
H10A C10 H10B 107.5
C16 C11 C12 111.48(14)
C16 C11 C10 111.32(12)
C12 C11 C10 112.14(15)
C16 C11 H11 107.2
C12 C11 H11 107.2
C10 C11 H11 107.2
O1 C12 C13 120.95(19)
O1 C12 C11 120.59(18)
C13 C12 C11 118.46(18)
C12 C13 C14 111.32(14)
C12 C13 H13A 109.4
C14 C13 H13A 109.4
C12 C13 H13B 109.4
C14 C13 H13B 109.4
H13A C13 H13B 108.0
C13 C14 C15 115.11(17)
C13 C14 H14A 108.5
C15 C14 H14A 108.5
C13 C14 H14B 108.5
C15 C14 H14B 108.5
H14A C14 H14B 107.5
C14 C15 C1 115.01(15)
C14 C15 H15A 108.5
C1 C15 H15A 108.5
C14 C15 H15B 108.5
C1 C15 H15B 108.5
H15A C15 H15B 107.5
O2 C16 C11 121.02(15)
O2 C16 C1 120.88(15)
C11 C16 C1 118.08(16)

loop_
_geom_bond_atom_site_label_1
_geom_bond_atom_site_label_2
_geom_bond_site_symmetry_2
_geom_bond_distance
_geom_bond_publ_flag
C1 C16 . 1.523(2) ?
C1 C15 . 1.535(2) ?
C1 C2 . 1.532(2) ?
C1 H1 . .9800 ?
C2 C3 . 1.525(2) ?
C2 H2A . .9700 ?
C2 H2B . .9700 ?
C3 C4 . 1.510(2) ?
C3 H3A . .9700 ?
C3 H3B . .9700 ?
C4 C5 . 1.526(3) ?
C4 H4A . .9700 ?
C4 H4B . .9700 ?
C5 C6 . 1.518(3) ?
C5 H5A . .9700 ?
C5 H5B . .9700 ?
C6 C7 . 1.520(3) ?
C6 H6A . .9700 ?
C6 H6B . .9700 ?
C7 C8 . 1.523(2) ?
C7 H7A . .9700 ?
C7 H7B . .9700 ?
C8 C9 . 1.537(2) ?
C8 H8A . .9700 ?
C8 H8B . .9700 ?
C9 C10 . 1.516(2) ?
C9 H9A . .9700 ?
C9 H9B . .9700 ?
C10 C11 . 1.522(2) ?
C10 H10A . .9700 ?
C10 H10B . .9700 ?
C11 C16 . 1.514(2) ?
C11 C12 . 1.518(2) ?
C11 H11 . .9800 ?
C12 O1 . 1.218(2) ?
C12 C13 . 1.497(3) ?
C13 C14 . 1.530(3) ?
C13 H13A . .9700 ?
C13 H13B . .9700 ?
C14 C15 . 1.528(3) ?
C14 H14A . .9700 ?
C14 H14B . .9700 ?
C15 H15A . .9700 ?
C15 H15B . .9700 ?
C16 O2 . 1.2136(19) ?

loop_
_geom_torsion_atom_site_label_1
_geom_torsion_atom_site_label_2
_geom_torsion_atom_site_label_3
_geom_torsion_atom_site_label_4
_geom_torsion
C16 C1 C2 C3 -61.4(2)
C15 C1 C2 C3 178.01(15)
C1 C2 C3 C4 -69.34(19)
C2 C3 C4 C5 175.92(14)
C3 C4 C5 C6 -65.2(2)
C4 C5 C6 C7 -67.5(2)
C5 C6 C7 C8 146.78(16)
C6 C7 C8 C9 -70.3(2)
C7 C8 C9 C10 -67.1(2)
C8 C9 C10 C11 173.13(12)
C9 C10 C11 C16 -65.09(17)
C9 C10 C11 C12 169.24(13)
C16 C11 C12 O1 -143.44(16)
C10 C11 C12 O1 -17.9(2)
C16 C11 C12 C13 36.1(2)
C10 C11 C12 C13 161.64(13)
O1 C12 C13 C14 92.3(2)
C11 C12 C13 C14 -87.2(2)
C12 C13 C14 C15 73.4(2)
C13 C14 C15 C1 -58.0(2)
C16 C1 C15 C14 71.1(2)
C2 C1 C15 C14 -166.14(16)
C12 C11 C16 O2 -130.88(17)
C10 C11 C16 O2 103.08(18)
C12 C11 C16 C1 47.65(19)
C10 C11 C16 C1 -78.39(17)
C15 C1 C16 O2 86.43(19)
C2 C1 C16 O2 -35.3(2)
C15 C1 C16 C11 -92.10(17)
C2 C1 C16 C11 146.16(14)

loop_
_cod_related_entry_id
_cod_related_entry_database
_cod_related_entry_code
1 ChemSpider 21107219
